data_7242615
loop_
_publ_author_name
'Li, Jing'
'Shi, Yian'

_publ_section_title
;
 Catalytic enantioselective bromohydroxylation of cinnamyl alcohols
;
_journal_issue 22
_journal_name_full 'RSC Advances'
_journal_page_first 13040
_journal_page_last 13046
_journal_paper_doi 10.1039/D1RA02297K
_journal_volume 11
_journal_year 2021
_chemical_absolute_configuration ad
_chemical_formula_sum 'C9 H10 Br2 O2'
_chemical_formula_weight 309.99
_space_group_crystal_system monoclinic
_space_group_IT_number 4
_space_group_name_Hall 'P 2yb'
_space_group_name_H-M_alt 'P 1 21 1'
_atom_sites_solution_hydrogens geom
_atom_sites_solution_primary dual
_audit_creation_method SHELXL-2014/7
_audit_update_record
;
2019-07-19 deposited with the CCDC.	2021-03-23 downloaded from the CCDC.
;
_cell_angle_alpha 90
_cell_angle_beta 101.679(3)
_cell_angle_gamma 90
_cell_formula_units_Z 2
_cell_length_a 5.9149(2)
_cell_length_b 8.0004(2)
_cell_length_c 11.2008(3)
_cell_measurement_reflns_used 6208
_cell_measurement_temperature 179.99(10)
_cell_measurement_theta_max 28.5490
_cell_measurement_theta_min 3.1450
_cell_volume 519.07(3)
_computing_structure_refinement 'SHELXL-2014/7 (Sheldrick, 2014)'
_diffrn_ambient_environment N~2~
_diffrn_ambient_temperature 179.99(10)
_diffrn_detector 'CCD plate'
_diffrn_measured_fraction_theta_full 0.999
_diffrn_measured_fraction_theta_max 0.999
_diffrn_measurement_device 'four-circle diffractometer'
_diffrn_measurement_device_type 'XtaLAB AFC12 (RINC): Kappa single'
_diffrn_radiation_monochromator graphite
_diffrn_radiation_probe x-ray
_diffrn_radiation_type 'Mo K\a'
_diffrn_radiation_wavelength 0.71073
_diffrn_reflns_av_R_equivalents 0.0436
_diffrn_reflns_av_unetI/netI 0.0327
_diffrn_reflns_Laue_measured_fraction_full 0.999
_diffrn_reflns_Laue_measured_fraction_max 0.999
_diffrn_reflns_limit_h_max 7
_diffrn_reflns_limit_h_min -7
_diffrn_reflns_limit_k_max 10
_diffrn_reflns_limit_k_min -10
_diffrn_reflns_limit_l_max 14
_diffrn_reflns_limit_l_min -14
_diffrn_reflns_number 11171
_diffrn_reflns_point_group_measured_fraction_full 0.999
_diffrn_reflns_point_group_measured_fraction_max 0.999
_diffrn_reflns_theta_full 25.242
_diffrn_reflns_theta_max 27.481
_diffrn_reflns_theta_min 3.152
_diffrn_source 'fine-focus sealed X-ray tube'
_diffrn_source_type 'Enhance (Mo) X-ray Source'
_exptl_absorpt_coefficient_mu 7.773
_exptl_absorpt_correction_T_max 1.00000
_exptl_absorpt_correction_T_min 0.47158
_exptl_absorpt_correction_type multi-scan
_exptl_absorpt_process_details
;
CrysAlisPro 1.171.39.29a (Rigaku Oxford Diffraction, 2015)
Empirical absorption correction using spherical harmonics,
 implemented in SCALE3 ABSPACK scaling algorithm.
;
_exptl_crystal_colour 'white solid'
_exptl_crystal_density_diffrn 1.983
_exptl_crystal_description rod-like
_exptl_crystal_F_000 300
_exptl_crystal_size_max 0.43
_exptl_crystal_size_mid 0.08
_exptl_crystal_size_min 0.05
_refine_diff_density_max 0.735
_refine_diff_density_min -0.492
_refine_diff_density_rms 0.076
_refine_ls_abs_structure_details
;
 Flack x determined using 970 quotients [(I+)-(I-)]/[(I+)+(I-)]
 (Parsons, Flack and Wagner, Acta Cryst. B69 (2013) 249-259).
;
_refine_ls_abs_structure_Flack 0.001(11)
_refine_ls_extinction_method none
_refine_ls_goodness_of_fit_ref 1.058
_refine_ls_hydrogen_treatment constr
_refine_ls_matrix_type full
_refine_ls_number_parameters 120
_refine_ls_number_reflns 2382
_refine_ls_number_restraints 1
_refine_ls_restrained_S_all 1.058
_refine_ls_R_factor_all 0.0329
_refine_ls_R_factor_gt 0.0300
_refine_ls_shift/su_max 0.000
_refine_ls_shift/su_mean 0.000
_refine_ls_structure_factor_coef Fsqd
_refine_ls_weighting_details 'w=1/[\s^2^(Fo^2^)+(0.0379P)^2^+0.3209P] where P=(Fo^2^+2Fc^2^)/3'
_refine_ls_weighting_scheme calc
_refine_ls_wR_factor_gt 0.0693
_refine_ls_wR_factor_ref 0.0706
_reflns_Friedel_coverage 0.867
_reflns_Friedel_fraction_full 1.000
_reflns_Friedel_fraction_max 0.999
_reflns_number_gt 2251
_reflns_number_total 2382
_reflns_threshold_expression 'I > 2\s(I)'
_cod_data_source_file d1ra02297k2.cif
_cod_data_source_block 3
_cod_original_sg_symbol_H-M 'P 21'
_cod_database_code 7242615
_shelx_shelxl_version_number 2014/7
_shelx_space_group_comment
;
The symmetry employed for this shelxl refinement is uniquely defined
by the following loop, which should always be used as a source of
symmetry information in preference to the above space-group names.
They are only intended as comments.
;

loop_
_space_group_symop_operation_xyz
'x, y, z'
'-x, y+1/2, -z'

loop_
_atom_site_label
_atom_site_type_symbol
_atom_site_fract_x
_atom_site_fract_y
_atom_site_fract_z
_atom_site_U_iso_or_equiv
_atom_site_adp_type
_atom_site_occupancy
_atom_site_site_symmetry_order
_atom_site_calc_flag
_atom_site_refinement_flags_posn
_atom_site_refinement_flags_adp
_atom_site_refinement_flags_occupancy
_atom_site_disorder_assembly
_atom_site_disorder_group
Br1 Br 0.05215(11) 0.88387(9) 0.51927(6) 0.0404(2) Uani 1 1 d . . . . .
Br2 Br 0.60640(9) 0.11638(6) 0.71441(5) 0.03001(16) Uani 1 1 d . . . . .
O1 O 0.7843(5) 0.3799(5) 0.9235(3) 0.0235(7) Uani 1 1 d . . . . .
H1 H 0.8195 0.4647 0.9641 0.035 Uiso 1 1 calc R U . . .
O2 O 0.1448(6) 0.1610(5) 0.9407(3) 0.0269(9) Uani 1 1 d . . . . .
H2 H 0.0210 0.2106 0.9273 0.040 Uiso 1 1 calc R U . . .
C1 C 0.4271(9) 0.4942(7) 0.8026(5) 0.0196(10) Uani 1 1 d . . . . .
C2 C 0.5227(10) 0.5434(7) 0.7034(5) 0.0233(11) Uani 1 1 d . . . . .
H2A H 0.6610 0.4959 0.6931 0.028 Uiso 1 1 calc R U . . .
C3 C 0.4175(10) 0.6594(7) 0.6218(5) 0.0285(12) Uani 1 1 d . . . . .
H3 H 0.4852 0.6920 0.5574 0.034 Uiso 1 1 calc R U . . .
C4 C 0.2083(9) 0.7289(7) 0.6350(5) 0.0260(12) Uani 1 1 d . . . . .
C5 C 0.1104(9) 0.6843(7) 0.7332(5) 0.0257(12) Uani 1 1 d . . . . .
H5 H -0.0281 0.7319 0.7430 0.031 Uiso 1 1 calc R U . . .
C6 C 0.2210(9) 0.5691(7) 0.8158(5) 0.0236(12) Uani 1 1 d . . . . .
H6 H 0.1565 0.5403 0.8822 0.028 Uiso 1 1 calc R U . . .
C7 C 0.5387(8) 0.3646(7) 0.8936(4) 0.0202(10) Uani 1 1 d . . . . .
H7 H 0.4820 0.3839 0.9688 0.024 Uiso 1 1 calc R U . . .
C8 C 0.4831(8) 0.1839(7) 0.8562(5) 0.0203(10) Uani 1 1 d . . . . .
H8 H 0.5565 0.1132 0.9246 0.024 Uiso 1 1 calc R U . . .
C9 C 0.2263(9) 0.1432(8) 0.8295(5) 0.0239(12) Uani 1 1 d . . . . .
H9A H 0.1438 0.2190 0.7683 0.029 Uiso 1 1 calc R U . . .
H9B H 0.2012 0.0298 0.7991 0.029 Uiso 1 1 calc R U . . .

loop_
_atom_site_aniso_label
_atom_site_aniso_U_11
_atom_site_aniso_U_22
_atom_site_aniso_U_33
_atom_site_aniso_U_23
_atom_site_aniso_U_13
_atom_site_aniso_U_12
Br1 0.0500(4) 0.0294(3) 0.0344(3) 0.0075(3) -0.0092(3) 0.0058(3)
Br2 0.0300(3) 0.0295(3) 0.0325(3) -0.0109(3) 0.0107(2) -0.0027(3)
O1 0.0171(15) 0.0240(19) 0.0274(19) -0.0056(18) 0.0000(13) -0.0001(17)
O2 0.0216(17) 0.028(2) 0.033(2) 0.0086(17) 0.0095(15) 0.0064(15)
C1 0.016(2) 0.019(3) 0.022(3) -0.003(2) 0.0016(19) -0.0043(19)
C2 0.022(3) 0.021(3) 0.027(3) -0.001(2) 0.005(2) -0.002(2)
C3 0.032(3) 0.029(3) 0.024(3) -0.002(2) 0.006(2) -0.006(2)
C4 0.029(3) 0.018(3) 0.025(3) 0.002(2) -0.009(2) -0.002(2)
C5 0.018(2) 0.024(3) 0.033(3) 0.000(2) 0.001(2) 0.000(2)
C6 0.021(3) 0.019(3) 0.031(3) 0.001(2) 0.007(2) -0.002(2)
C7 0.018(2) 0.023(3) 0.020(2) -0.001(2) 0.0056(17) -0.001(2)
C8 0.018(2) 0.019(2) 0.023(3) -0.001(2) 0.0046(19) 0.001(2)
C9 0.020(2) 0.024(3) 0.027(3) 0.002(2) 0.004(2) -0.004(2)

loop_
_atom_type_symbol
_atom_type_description
_atom_type_scat_dispersion_real
_atom_type_scat_dispersion_imag
_atom_type_scat_source
C C 0.0033 0.0016 'International Tables Vol C Tables 4.2.6.8 and 6.1.1.4'
H H 0.0000 0.0000 'International Tables Vol C Tables 4.2.6.8 and 6.1.1.4'
O O 0.0106 0.0060 'International Tables Vol C Tables 4.2.6.8 and 6.1.1.4'
Br Br -0.2901 2.4595 'International Tables Vol C Tables 4.2.6.8 and 6.1.1.4'

loop_
_geom_angle_atom_site_label_1
_geom_angle_atom_site_label_2
_geom_angle_atom_site_label_3
_geom_angle
_geom_angle_site_symmetry_1
_geom_angle_site_symmetry_3
_geom_angle_publ_flag
C7 O1 H1 109.5 . . ?
C9 O2 H2 109.5 . . ?
C6 C1 C2 117.7(5) . . ?
C6 C1 C7 119.8(5) . . ?
C2 C1 C7 122.5(5) . . ?
C3 C2 C1 121.4(5) . . ?
C3 C2 H2A 119.3 . . ?
C1 C2 H2A 119.3 . . ?
C2 C3 C4 119.7(5) . . ?
C2 C3 H3 120.1 . . ?
C4 C3 H3 120.1 . . ?
C5 C4 C3 120.2(5) . . ?
C5 C4 Br1 119.1(4) . . ?
C3 C4 Br1 120.6(4) . . ?
C6 C5 C4 119.2(5) . . ?
C6 C5 H5 120.4 . . ?
C4 C5 H5 120.4 . . ?
C5 C6 C1 121.6(5) . . ?
C5 C6 H6 119.2 . . ?
C1 C6 H6 119.2 . . ?
O1 C7 C1 112.6(4) . . ?
O1 C7 C8 107.4(4) . . ?
C1 C7 C8 115.3(4) . . ?
O1 C7 H7 107.1 . . ?
C1 C7 H7 107.1 . . ?
C8 C7 H7 107.1 . . ?
C7 C8 C9 114.1(4) . . ?
C7 C8 Br2 113.0(3) . . ?
C9 C8 Br2 107.6(4) . . ?
C7 C8 H8 107.3 . . ?
C9 C8 H8 107.3 . . ?
Br2 C8 H8 107.3 . . ?
O2 C9 C8 107.8(4) . . ?
O2 C9 H9A 110.1 . . ?
C8 C9 H9A 110.1 . . ?
O2 C9 H9B 110.1 . . ?
C8 C9 H9B 110.1 . . ?
H9A C9 H9B 108.5 . . ?

loop_
_geom_bond_atom_site_label_1
_geom_bond_atom_site_label_2
_geom_bond_distance
_geom_bond_site_symmetry_2
_geom_bond_publ_flag
Br1 C4 1.894(5) . ?
Br2 C8 1.954(5) . ?
O1 C7 1.429(5) . ?
O1 H1 0.8200 . ?
O2 C9 1.431(6) . ?
O2 H2 0.8200 . ?
C1 C6 1.393(7) . ?
C1 C2 1.402(7) . ?
C1 C7 1.509(7) . ?
C2 C3 1.362(8) . ?
C2 H2A 0.9300 . ?
C3 C4 1.392(8) . ?
C3 H3 0.9300 . ?
C4 C5 1.389(8) . ?
C5 C6 1.374(8) . ?
C5 H5 0.9300 . ?
C6 H6 0.9300 . ?
C7 C8 1.522(7) . ?
C7 H7 0.9800 . ?
C8 C9 1.523(7) . ?
C8 H8 0.9800 . ?
C9 H9A 0.9700 . ?
C9 H9B 0.9700 . ?

loop_
_geom_hbond_atom_site_label_D
_geom_hbond_atom_site_label_H
_geom_hbond_atom_site_label_A
_geom_hbond_distance_DH
_geom_hbond_distance_HA
_geom_hbond_distance_DA
_geom_hbond_angle_DHA
_geom_hbond_site_symmetry_A
O1 H1 O2 0.82 1.89 2.699(6) 171.7 2_657
O2 H2 O1 0.82 1.94 2.736(5) 162.7 1_455

loop_
_geom_torsion_atom_site_label_1
_geom_torsion_atom_site_label_2
_geom_torsion_atom_site_label_3
_geom_torsion_atom_site_label_4
_geom_torsion
_geom_torsion_site_symmetry_1
_geom_torsion_site_symmetry_2
_geom_torsion_site_symmetry_3
_geom_torsion_site_symmetry_4
_geom_torsion_publ_flag
C6 C1 C2 C3 -0.6(8) . . . . ?
C7 C1 C2 C3 179.3(5) . . . . ?
C1 C2 C3 C4 -1.2(8) . . . . ?
C2 C3 C4 C5 2.0(8) . . . . ?
C2 C3 C4 Br1 -177.5(4) . . . . ?
C3 C4 C5 C6 -1.0(8) . . . . ?
Br1 C4 C5 C6 178.5(4) . . . . ?
C4 C5 C6 C1 -0.9(8) . . . . ?
C2 C1 C6 C5 1.6(8) . . . . ?
C7 C1 C6 C5 -178.2(5) . . . . ?
C6 C1 C7 O1 -140.4(5) . . . . ?
C2 C1 C7 O1 39.7(7) . . . . ?
C6 C1 C7 C8 95.9(6) . . . . ?
C2 C1 C7 C8 -84.0(6) . . . . ?
O1 C7 C8 C9 176.0(4) . . . . ?
C1 C7 C8 C9 -57.6(6) . . . . ?
O1 C7 C8 Br2 -60.6(4) . . . . ?
C1 C7 C8 Br2 65.8(5) . . . . ?
C7 C8 C9 O2 -65.1(6) . . . . ?
Br2 C8 C9 O2 168.7(4) . . . . ?
